data_4131797
loop_
_publ_author_name
'Nakamura, Taichi'
'Suzuki, Katsunori'
'Yamashita, Makoto'

_publ_section_title
;
 Aluminabenzene-Rh and -Ir Complexes: Synthesis, Structure, and
 Application toward Catalytic C-H Borylation.
;
_journal_issue 49
_journal_name_full 'Journal of the American Chemical Society'
_journal_page_first 17763
_journal_page_last 17766
_journal_paper_doi 10.1021/jacs.7b11127
_journal_volume 139
_journal_year 2017
_chemical_formula_moiety '2(C47 H78 Al Ir N2 Si2), C7 H8, C6 H6'
_chemical_formula_sum 'C107 H170 Al2 Ir2 N4 Si4'
_chemical_formula_weight 2063.18
_space_group_crystal_system triclinic
_space_group_IT_number 2
_space_group_name_Hall '-P 1'
_space_group_name_H-M_alt 'P -1'
_atom_sites_solution_hydrogens mixed
_audit_creation_method SHELXL-2013
_cell_angle_alpha 73.347(7)
_cell_angle_beta 71.377(7)
_cell_angle_gamma 68.568(7)
_cell_formula_units_Z 1
_cell_length_a 13.4845(16)
_cell_length_b 14.6730(16)
_cell_length_c 14.8811(19)
_cell_measurement_reflns_used 6187
_cell_measurement_temperature 93(2)
_cell_measurement_theta_max 31.2514
_cell_measurement_theta_min 2.5763
_cell_volume 2548.6(5)
_computing_cell_refinement 'RIGAKU CrystalClear'
_computing_data_collection 'RIGAKU CrystalClear'
_computing_data_reduction 'RIGAKU CrystalClear'
_computing_molecular_graphics 'Yadokari-XG 2009(Wakita Nemoto et al.)'
_computing_publication_material 'Yadokari-XG 2009(Wakita,Nemoto et al.)'
_computing_structure_refinement 'SHELXL-2013 (Sheldrick, 2013)'
_computing_structure_solution SIR-2004
_diffrn_ambient_temperature 93(2)
_diffrn_detector_area_resol_mean 28.5714
_diffrn_measured_fraction_theta_full 0.998
_diffrn_measured_fraction_theta_max 0.996
_diffrn_measurement_device_type 'Rigaku VariMax Saturn'
_diffrn_measurement_method 'omega scans'
_diffrn_radiation_monochromator Confocal
_diffrn_radiation_source 'rotating-anode X-ray tube'
_diffrn_radiation_type MoK\a
_diffrn_radiation_wavelength 0.71075
_diffrn_reflns_av_R_equivalents 0.0657
_diffrn_reflns_av_unetI/netI 0.0892
_diffrn_reflns_Laue_measured_fraction_full 0.998
_diffrn_reflns_Laue_measured_fraction_max 0.996
_diffrn_reflns_limit_h_max 17
_diffrn_reflns_limit_h_min -15
_diffrn_reflns_limit_k_max 18
_diffrn_reflns_limit_k_min -19
_diffrn_reflns_limit_l_max 19
_diffrn_reflns_limit_l_min -19
_diffrn_reflns_number 31798
_diffrn_reflns_point_group_measured_fraction_full 0.998
_diffrn_reflns_point_group_measured_fraction_max 0.996
_diffrn_reflns_theta_full 25.242
_diffrn_reflns_theta_max 27.449
_diffrn_reflns_theta_min 3.016
_exptl_absorpt_coefficient_mu 2.720
_exptl_absorpt_correction_T_max 1.0000
_exptl_absorpt_correction_T_min 0.8571
_exptl_absorpt_correction_type multi-scan
_exptl_absorpt_process_details 'Jacobson, R. (1998) Private communication'
_exptl_crystal_colour Yellow
_exptl_crystal_density_diffrn 1.344
_exptl_crystal_description Platelet
_exptl_crystal_F_000 1076
_exptl_crystal_size_max 0.110
_exptl_crystal_size_mid 0.040
_exptl_crystal_size_min 0.010
_refine_diff_density_max 2.209
_refine_diff_density_min -1.655
_refine_diff_density_rms 0.159
_refine_ls_extinction_method none
_refine_ls_goodness_of_fit_ref 1.068
_refine_ls_hydrogen_treatment mixed
_refine_ls_matrix_type full
_refine_ls_number_parameters 605
_refine_ls_number_reflns 11611
_refine_ls_number_restraints 86
_refine_ls_restrained_S_all 1.067
_refine_ls_R_factor_all 0.0747
_refine_ls_R_factor_gt 0.0602
_refine_ls_shift/su_max 0.001
_refine_ls_shift/su_mean 0.000
_refine_ls_structure_factor_coef Fsqd
_refine_ls_weighting_details 'w=1/[\s^2^(Fo^2^)+(0.0377P)^2^+7.4876P] where P=(Fo^2^+2Fc^2^)/3'
_refine_ls_weighting_scheme calc
_refine_ls_wR_factor_gt 0.1170
_refine_ls_wR_factor_ref 0.1257
_reflns_Friedel_coverage 0.000
_reflns_number_gt 9806
_reflns_number_total 11611
_reflns_threshold_expression 'I > 2\s(I)'
_cod_data_source_file ja7b11127_si_002.cif
_cod_data_source_block IrD
_cod_depositor_comments
;
The following automatic conversions were performed:

data item '_exptl_absorpt_correction_type' value 'Multi-scan' was
changed to 'multi-scan' in accordance with the
/home/saulius/struct/COD-crude-data/automatic-downloads/DataCite-retrospective/ACS/depositions/lib/dictionaries/cif_core.dic
dictionary named 'cif_core.dic' version 2.4.2 last updated on
2011-04-26.

Automatic conversion script
Id: cif_fix_values 6909 2019-04-08 15:41:33Z antanas 
;
_cod_database_code 4131797
_shelx_space_group_comment
;
The symmetry employed for this shelxl refinement is uniquely defined
by the following loop, which should always be used as a source of
symmetry information in preference to the above space-group names.
They are only intended as comments.
;
_shelx_estimated_absorpt_t_min 0.754
_shelx_estimated_absorpt_t_max 0.973
_shelxl_version_number 2013-4

loop_
_space_group_symop_operation_xyz
'x, y, z'
'-x, -y, -z'

loop_
_atom_site_label
_atom_site_type_symbol
_atom_site_fract_x
_atom_site_fract_y
_atom_site_fract_z
_atom_site_U_iso_or_equiv
_atom_site_adp_type
_atom_site_occupancy
_atom_site_site_symmetry_order
_atom_site_calc_flag
_atom_site_refinement_flags_posn
_atom_site_refinement_flags_adp
_atom_site_refinement_flags_occupancy
_atom_site_disorder_assembly
_atom_site_disorder_group
C1 C 0.8881(5) 0.4630(4) 0.2551(4) 0.0203(12) Uani 1 1 d . . . . .
C2 C 0.9639(5) 0.4720(4) 0.1621(4) 0.0246(13) Uani 1 1 d . . . . .
H1 H 0.9880 0.5297 0.1407 0.029 Uiso 1 1 calc R U . . .
C3 C 1.0060(5) 0.4022(4) 0.0993(4) 0.0236(12) Uani 1 1 d . . . . .
H2 H 1.0534 0.4181 0.0383 0.028 Uiso 1 1 calc R U . . .
C4 C 0.9815(5) 0.3087(4) 0.1222(4) 0.0232(12) Uani 1 1 d . . . . .
H3 H 1.0253 0.2631 0.0801 0.028 Uiso 1 1 calc R U . . .
C5 C 0.9012(5) 0.2773(4) 0.1986(4) 0.0225(12) Uani 1 1 d . . . . .
C6 C 0.6495(5) 0.4691(4) 0.2129(4) 0.0267(13) Uani 1 1 d . . . . .
C7 C 0.5441(5) 0.5105(5) 0.2722(4) 0.0309(14) Uani 1 1 d . . . . .
C8 C 0.4528(5) 0.5639(5) 0.2333(5) 0.0353(15) Uani 1 1 d . . . . .
H4 H 0.3839 0.5891 0.2753 0.042 Uiso 1 1 calc R U . . .
C9 C 0.4601(6) 0.5812(5) 0.1348(5) 0.0371(16) Uani 1 1 d . . . . .
C10 C 0.5619(5) 0.5455(5) 0.0762(5) 0.0308(14) Uani 1 1 d . . . . .
H5 H 0.5695 0.5592 0.0083 0.037 Uiso 1 1 calc R U . . .
C11 C 0.6542(5) 0.4898(4) 0.1125(4) 0.0271(13) Uani 1 1 d . . . . .
C12 C 0.5252(6) 0.5076(5) 0.3800(5) 0.0421(18) Uani 1 1 d . . . . .
H6 H 0.5934 0.4692 0.4005 0.063 Uiso 1 1 calc R U . . .
H7 H 0.4679 0.4760 0.4172 0.063 Uiso 1 1 calc R U . . .
H8 H 0.5020 0.5758 0.3912 0.063 Uiso 1 1 calc R U . . .
C13 C 0.3614(6) 0.6417(6) 0.0939(5) 0.049(2) Uani 1 1 d . . . . .
H9 H 0.3819 0.6455 0.0238 0.074 Uiso 1 1 calc R U . . .
H10 H 0.3349 0.7091 0.1077 0.074 Uiso 1 1 calc R U . . .
H11 H 0.3032 0.6097 0.1235 0.074 Uiso 1 1 calc R U . . .
C14 C 0.7619(5) 0.4562(5) 0.0403(4) 0.0305(14) Uani 1 1 d . . . . .
H12 H 0.8201 0.4186 0.0747 0.046 Uiso 1 1 calc R U . . .
H13 H 0.7800 0.5146 -0.0044 0.046 Uiso 1 1 calc R U . . .
H14 H 0.7553 0.4135 0.0039 0.046 Uiso 1 1 calc R U . . .
C15 C 1.0758(6) 0.6008(5) 0.2367(5) 0.0370(16) Uani 1 1 d . . . . .
H15 H 1.0564 0.6520 0.1808 0.056 Uiso 1 1 calc R U . . .
H16 H 1.1021 0.5347 0.2200 0.056 Uiso 1 1 calc R U . . .
H17 H 1.1338 0.6117 0.2549 0.056 Uiso 1 1 calc R U . . .
C16 C 0.9739(5) 0.6073(5) 0.3221(5) 0.0320(14) Uani 1 1 d . . . . .
H18 H 1.0009 0.5560 0.3768 0.038 Uiso 1 1 calc R U . . .
C17 C 0.9397(6) 0.7081(5) 0.3540(6) 0.0439(18) Uani 1 1 d . . . . .
H19 H 1.0029 0.7162 0.3661 0.066 Uiso 1 1 calc R U . . .
H20 H 0.8807 0.7093 0.4132 0.066 Uiso 1 1 calc R U . . .
H21 H 0.9136 0.7626 0.3028 0.066 Uiso 1 1 calc R U . . .
C18 C 0.8372(5) 0.4962(5) 0.5157(4) 0.0314(14) Uani 1 1 d . . . . .
H22 H 0.8720 0.5403 0.5242 0.047 Uiso 1 1 calc R U . . .
H23 H 0.8940 0.4379 0.4923 0.047 Uiso 1 1 calc R U . . .
H24 H 0.7904 0.4742 0.5778 0.047 Uiso 1 1 calc R U . . .
C19 C 0.7669(5) 0.5530(4) 0.4417(4) 0.0258(13) Uani 1 1 d . . . . .
H25 H 0.7251 0.5083 0.4432 0.031 Uiso 1 1 calc R U . . .
C20 C 0.6804(5) 0.6457(5) 0.4780(5) 0.0345(15) Uani 1 1 d . . . . .
H26 H 0.6404 0.6259 0.5444 0.052 Uiso 1 1 calc R U . . .
H27 H 0.6290 0.6773 0.4362 0.052 Uiso 1 1 calc R U . . .
H28 H 0.7169 0.6931 0.4767 0.052 Uiso 1 1 calc R U . . .
C21A C 0.6596(8) 0.6860(7) 0.2319(7) 0.027(2) Uani 0.635(10) 1 d . . P A 1
H30 H 0.6193 0.7526 0.2024 0.040 Uiso 0.635(10) 1 calc R U P A 1
H31 H 0.6158 0.6657 0.2963 0.040 Uiso 0.635(10) 1 calc R U P A 1
H32 H 0.6738 0.6382 0.1914 0.040 Uiso 0.635(10) 1 calc R U P A 1
C22 C 0.7648(5) 0.6883(5) 0.2402(5) 0.0318(14) Uani 1 1 d . . . . .
H33 H 0.7417 0.7411 0.2792 0.038 Uiso 0.635(10) 1 calc R U P A 1
H34 H 0.6890 0.6822 0.2677 0.038 Uiso 0.365(10) 1 calc R U P A 2
C23A C 0.8289(9) 0.7318(7) 0.1434(8) 0.039(3) Uani 0.635(10) 1 d . . P A 1
H35 H 0.8569 0.6842 0.0999 0.059 Uiso 0.635(10) 1 calc R U P A 1
H36 H 0.8905 0.7452 0.1529 0.059 Uiso 0.635(10) 1 calc R U P A 1
H37 H 0.7805 0.7942 0.1148 0.059 Uiso 0.635(10) 1 calc R U P A 1
C23B C 0.7510(16) 0.7872(13) 0.2398(14) 0.037(5) Uani 0.365(10) 1 d . . P A 2
H38 H 0.8176 0.8046 0.2005 0.055 Uiso 0.365(10) 1 calc R U P A 2
H39 H 0.7373 0.7956 0.3062 0.055 Uiso 0.365(10) 1 calc R U P A 2
H40 H 0.6885 0.8309 0.2127 0.055 Uiso 0.365(10) 1 calc R U P A 2
C24B C 0.7939(16) 0.6753(12) 0.1269(11) 0.032(5) Uani 0.365(10) 1 d . . P A 2
H41 H 0.7371 0.7245 0.0953 0.048 Uiso 0.365(10) 1 calc R U P A 2
H42 H 0.7967 0.6079 0.1259 0.048 Uiso 0.365(10) 1 calc R U P A 2
H43 H 0.8653 0.6858 0.0924 0.048 Uiso 0.365(10) 1 calc R U P A 2
C25 C 0.6803(6) 0.2256(5) 0.1757(5) 0.0413(17) Uani 1 1 d . . . . .
H44 H 0.7047 0.2298 0.1055 0.062 Uiso 1 1 calc R U . . .
H45 H 0.6782 0.2868 0.1913 0.062 Uiso 1 1 calc R U . . .
H46 H 0.6068 0.2174 0.1988 0.062 Uiso 1 1 calc R U . . .
C26 C 0.7609(6) 0.1354(5) 0.2251(5) 0.0349(15) Uani 1 1 d . . . . .
H47 H 0.7285 0.1301 0.2963 0.042 Uiso 1 1 calc R U . . .
C27 C 0.7606(7) 0.0400(5) 0.1990(6) 0.047(2) Uani 1 1 d . . . . .
H48 H 0.6856 0.0353 0.2195 0.071 Uiso 1 1 calc R U . . .
H49 H 0.8085 -0.0191 0.2321 0.071 Uiso 1 1 calc R U . . .
H50 H 0.7874 0.0438 0.1290 0.071 Uiso 1 1 calc R U . . .
C28 C 0.9036(6) 0.0794(5) 0.4020(4) 0.0333(15) Uani 1 1 d . . . . .
H51 H 0.8294 0.0747 0.4157 0.050 Uiso 1 1 calc R U . . .
H52 H 0.8993 0.1474 0.4026 0.050 Uiso 1 1 calc R U . . .
H53 H 0.9408 0.0322 0.4514 0.050 Uiso 1 1 calc R U . . .
C29 C 0.9678(6) 0.0545(4) 0.3033(5) 0.0323(15) Uani 1 1 d . . . . .
H54 H 1.0410 0.0638 0.2921 0.039 Uiso 1 1 calc R U . . .
C30 C 0.9908(7) -0.0570(5) 0.3076(6) 0.0456(19) Uani 1 1 d . . . . .
H55 H 1.0366 -0.0966 0.3532 0.068 Uiso 1 1 calc R U . . .
H56 H 1.0291 -0.0727 0.2432 0.068 Uiso 1 1 calc R U . . .
H57 H 0.9212 -0.0727 0.3290 0.068 Uiso 1 1 calc R U . . .
C31 C 1.1129(6) 0.0646(5) 0.0652(5) 0.0474(19) Uani 1 1 d . . . . .
H58 H 1.1452 0.0251 0.0141 0.071 Uiso 1 1 calc R U . . .
H59 H 1.1359 0.0243 0.1242 0.071 Uiso 1 1 calc R U . . .
H60 H 1.1378 0.1240 0.0444 0.071 Uiso 1 1 calc R U . . .
C32 C 0.9868(6) 0.0968(5) 0.0852(5) 0.0384(17) Uani 1 1 d . . . . .
H61 H 0.9697 0.0333 0.0947 0.046 Uiso 1 1 calc R U . . .
C33 C 0.9461(7) 0.1617(5) -0.0050(5) 0.0456(19) Uani 1 1 d . . . . .
H62 H 0.9455 0.2303 -0.0120 0.068 Uiso 1 1 calc R U . . .
H63 H 0.8716 0.1610 0.0017 0.068 Uiso 1 1 calc R U . . .
H64 H 0.9952 0.1351 -0.0624 0.068 Uiso 1 1 calc R U . . .
Al1 Al 0.78819(15) 0.38815(12) 0.26113(12) 0.0216(4) Uani 1 1 d . . . . .
Si1 Si 0.85274(14) 0.57450(11) 0.31215(12) 0.0226(3) Uani 1 1 d . . . . .
Si2 Si 0.90473(16) 0.14586(12) 0.20223(13) 0.0290(4) Uani 1 1 d . . . . .
Ir1 Ir 1.04331(2) 0.32232(2) 0.24168(2) 0.02395(8) Uani 1 1 d . . . . .
C34 C 1.0632(5) 0.2638(4) 0.3854(4) 0.0249(13) Uani 1 1 d . . . . .
H65 H 0.995(4) 0.279(4) 0.448(4) 0.016(14) Uiso 1 1 d . . . . .
C35 C 1.1105(5) 0.3456(5) 0.3399(4) 0.0268(13) Uani 1 1 d . . . . .
H66 H 1.070(4) 0.402(4) 0.359(4) 0.011(14) Uiso 1 1 d . . . . .
C36 C 1.2337(5) 0.3285(5) 0.3107(4) 0.0308(14) Uani 1 1 d . . . . .
H67 H 1.2698 0.2670 0.3520 0.037 Uiso 1 1 calc R U . . .
H68 H 1.2495 0.3851 0.3209 0.037 Uiso 1 1 calc R U . . .
C37 C 1.2806(5) 0.3186(5) 0.2043(5) 0.0354(15) Uani 1 1 d . . . . .
H69 H 1.2823 0.3850 0.1641 0.042 Uiso 1 1 calc R U . . .
H70 H 1.3570 0.2738 0.1959 0.042 Uiso 1 1 calc R U . . .
C38 C 1.2151(5) 0.2783(5) 0.1697(5) 0.0338(15) Uani 1 1 d . . . . .
H71 H 1.215(4) 0.299(4) 0.099(4) 0.016(14) Uiso 1 1 d . . . . .
C39 C 1.1819(5) 0.1912(5) 0.2202(5) 0.0326(15) Uani 1 1 d . . . . .
H72 H 1.167(5) 0.153(5) 0.183(5) 0.04(2) Uiso 1 1 d . . . . .
C40 C 1.2178(6) 0.1270(5) 0.3116(5) 0.0379(17) Uani 1 1 d . . . . .
H73 H 1.2886 0.1336 0.3108 0.046 Uiso 1 1 calc R U . . .
H74 H 1.2295 0.0561 0.3125 0.046 Uiso 1 1 calc R U . . .
C41 C 1.1329(6) 0.1569(5) 0.4030(5) 0.0368(16) Uani 1 1 d . . . . .
H75 H 1.0850 0.1131 0.4272 0.044 Uiso 1 1 calc R U . . .
H76 H 1.1711 0.1467 0.4535 0.044 Uiso 1 1 calc R U . . .
C42 C 0.6532(5) 0.2755(4) 0.4131(4) 0.0300(14) Uani 1 1 d . . . . .
H77 H 0.6221 0.2823 0.3617 0.036 Uiso 1 1 calc R U . . .
C43 C 0.6169(5) 0.2208(5) 0.5002(4) 0.0301(14) Uani 1 1 d . . . . .
H78 H 0.5630 0.1900 0.5079 0.036 Uiso 1 1 calc R U . . .
C44 C 0.6598(5) 0.2098(4) 0.5797(5) 0.0305(14) Uani 1 1 d . . . . .
C45 C 0.7378(5) 0.2595(4) 0.5616(4) 0.0284(14) Uani 1 1 d . . . . .
H79 H 0.7673 0.2575 0.6124 0.034 Uiso 1 1 calc R U . . .
C46 C 0.7713(5) 0.3112(4) 0.4698(4) 0.0275(13) Uani 1 1 d . . . . .
H80 H 0.8263 0.3417 0.4592 0.033 Uiso 1 1 calc R U . . .
C47 C 0.5457(6) 0.1028(5) 0.6811(6) 0.0478(19) Uani 1 1 d . . . . .
H81 H 0.5310 0.0668 0.7481 0.072 Uiso 1 1 calc R U . . .
H82 H 0.5756 0.0552 0.6373 0.072 Uiso 1 1 calc R U . . .
H83 H 0.4773 0.1514 0.6671 0.072 Uiso 1 1 calc R U . . .
C48 C 0.6648(7) 0.1499(6) 0.7502(5) 0.051(2) Uani 1 1 d . . . . .
H84 H 0.6324 0.1069 0.8068 0.077 Uiso 1 1 calc R U . . .
H85 H 0.6431 0.2170 0.7638 0.077 Uiso 1 1 calc R U . . .
H86 H 0.7450 0.1224 0.7359 0.077 Uiso 1 1 calc R U . . .
N1 N 0.7310(4) 0.3211(4) 0.3946(3) 0.0231(10) Uani 1 1 d . . . . .
N2 N 0.6260(5) 0.1553(4) 0.6671(4) 0.0373(14) Uani 1 1 d . . . . .
C49 C 0.6040(7) -0.0210(6) 0.4404(7) 0.054(2) Uani 1 1 d . . . . .
H87 H 0.6757 -0.0354 0.3992 0.065 Uiso 1 1 calc R U . . .
C50 C 0.5229(7) 0.0669(6) 0.4154(6) 0.0488(19) Uani 1 1 d . . . . .
H88 H 0.5392 0.1126 0.3571 0.059 Uiso 1 1 calc R U . . .
C51 C 0.4206(7) 0.0867(6) 0.4747(6) 0.051(2) Uani 1 1 d . . . . .
H89 H 0.3654 0.1464 0.4576 0.062 Uiso 1 1 calc R U . . .
C52A C 0.4810(18) -0.1403(13) -0.041(2) 0.108(6) Uani 0.5 1 d D U P B -1
H90 H 0.4143 -0.1189 -0.0641 0.161 Uiso 0.5 1 calc R U P B -1
H91 H 0.4728 -0.1880 0.0208 0.161 Uiso 0.5 1 calc R U P B -1
H92 H 0.5441 -0.1722 -0.0882 0.161 Uiso 0.5 1 calc R U P B -1
C53A C 0.4996(14) -0.0484(11) -0.0248(15) 0.092(4) Uani 0.5 1 d G U P B -1
C54A C 0.5901(12) -0.0634(11) 0.0093(14) 0.091(5) Uani 0.5 1 d DG U P B -1
H93 H 0.6479 -0.1245 0.0074 0.109 Uiso 0.5 1 calc R U P B -1
C55A C 0.5961(14) 0.0110(13) 0.0460(12) 0.104(5) Uani 0.5 1 d G U P B -1
H94 H 0.6580 0.0007 0.0693 0.125 Uiso 0.5 1 calc R U P B -1
C56A C 0.5115(16) 0.1004(12) 0.0487(13) 0.098(5) Uani 0.5 1 d G U P B -1
H95 H 0.5155 0.1513 0.0738 0.117 Uiso 0.5 1 calc R U P B -1
C57A C 0.4209(14) 0.1154(9) 0.0146(13) 0.111(5) Uani 0.5 1 d G U P B -1
H96 H 0.3631 0.1766 0.0164 0.134 Uiso 0.5 1 calc R U P B -1
C58A C 0.4149(13) 0.0410(11) -0.0222(14) 0.094(5) Uani 0.5 1 d DG U P B -1
H97 H 0.3531 0.0513 -0.0455 0.112 Uiso 0.5 1 calc R U P B -1

loop_
_atom_site_aniso_label
_atom_site_aniso_U_11
_atom_site_aniso_U_22
_atom_site_aniso_U_33
_atom_site_aniso_U_23
_atom_site_aniso_U_13
_atom_site_aniso_U_12
C1 0.029(3) 0.012(3) 0.019(3) -0.001(2) -0.009(2) -0.003(2)
C2 0.038(3) 0.017(3) 0.018(3) 0.004(2) -0.012(3) -0.008(3)
C3 0.035(3) 0.030(3) 0.009(2) 0.003(2) -0.011(2) -0.012(3)
C4 0.033(3) 0.024(3) 0.018(3) -0.010(2) -0.014(2) -0.004(3)
C5 0.028(3) 0.019(3) 0.019(3) -0.006(2) -0.005(2) -0.004(2)
C6 0.037(4) 0.022(3) 0.027(3) -0.007(2) -0.018(3) -0.005(3)
C7 0.034(3) 0.032(4) 0.026(3) -0.008(3) -0.014(3) -0.001(3)
C8 0.032(3) 0.034(4) 0.035(4) -0.011(3) -0.015(3) 0.005(3)
C9 0.036(4) 0.039(4) 0.038(4) -0.011(3) -0.020(3) -0.001(3)
C10 0.037(4) 0.032(3) 0.027(3) -0.003(3) -0.020(3) -0.007(3)
C11 0.035(3) 0.020(3) 0.031(3) -0.009(2) -0.012(3) -0.007(3)
C12 0.044(4) 0.049(4) 0.024(3) -0.015(3) -0.014(3) 0.010(3)
C13 0.052(5) 0.054(5) 0.038(4) -0.007(4) -0.027(4) 0.000(4)
C14 0.034(3) 0.036(4) 0.022(3) 0.002(3) -0.014(3) -0.010(3)
C15 0.041(4) 0.039(4) 0.038(4) -0.003(3) -0.013(3) -0.020(3)
C16 0.038(4) 0.023(3) 0.033(4) -0.005(3) -0.010(3) -0.006(3)
C17 0.050(4) 0.025(4) 0.067(5) -0.014(3) -0.023(4) -0.012(3)
C18 0.042(4) 0.029(3) 0.025(3) -0.006(3) -0.012(3) -0.008(3)
C19 0.029(3) 0.022(3) 0.028(3) -0.008(2) -0.009(3) -0.005(3)
C20 0.036(4) 0.035(4) 0.028(3) -0.013(3) -0.007(3) -0.001(3)
C21A 0.038(6) 0.023(5) 0.025(5) -0.002(4) -0.018(4) -0.009(4)
C22 0.029(3) 0.026(3) 0.031(3) 0.000(3) -0.007(3) -0.001(3)
C23A 0.047(7) 0.018(5) 0.039(6) 0.015(4) -0.018(5) -0.003(5)
C23B 0.047(12) 0.025(10) 0.040(11) -0.008(8) -0.006(9) -0.015(9)
C24B 0.052(12) 0.018(9) 0.014(8) 0.000(6) -0.004(7) -0.002(8)
C25 0.055(5) 0.035(4) 0.043(4) -0.003(3) -0.027(4) -0.016(4)
C26 0.053(4) 0.023(3) 0.034(4) -0.002(3) -0.018(3) -0.015(3)
C27 0.076(6) 0.027(4) 0.050(5) -0.009(3) -0.020(4) -0.023(4)
C28 0.043(4) 0.029(3) 0.026(3) 0.001(3) -0.012(3) -0.010(3)
C29 0.042(4) 0.022(3) 0.029(3) -0.007(3) -0.009(3) -0.004(3)
C30 0.064(5) 0.024(4) 0.049(5) -0.010(3) -0.020(4) -0.006(3)
C31 0.065(5) 0.036(4) 0.036(4) -0.015(3) -0.013(4) -0.003(4)
C32 0.062(5) 0.025(3) 0.031(4) -0.014(3) -0.012(3) -0.009(3)
C33 0.072(5) 0.038(4) 0.031(4) -0.018(3) -0.012(4) -0.012(4)
Al1 0.0289(9) 0.0159(8) 0.0192(8) -0.0039(7) -0.0090(7) -0.0026(7)
Si1 0.0312(9) 0.0142(7) 0.0240(8) -0.0046(6) -0.0114(7) -0.0039(7)
Si2 0.0450(11) 0.0187(8) 0.0257(9) -0.0068(7) -0.0115(8) -0.0079(8)
Ir1 0.03223(14) 0.01917(13) 0.01989(12) -0.00466(9) -0.00815(9) -0.00483(9)
C34 0.033(3) 0.024(3) 0.017(3) 0.000(2) -0.015(2) -0.004(3)
C35 0.037(4) 0.023(3) 0.025(3) -0.009(3) -0.019(3) -0.001(3)
C36 0.039(4) 0.031(3) 0.025(3) 0.000(3) -0.015(3) -0.011(3)
C37 0.031(3) 0.038(4) 0.034(4) -0.004(3) -0.014(3) -0.005(3)
C38 0.026(3) 0.047(4) 0.024(3) -0.014(3) -0.006(3) -0.001(3)
C39 0.027(3) 0.025(3) 0.043(4) -0.020(3) -0.009(3) 0.007(3)
C40 0.044(4) 0.018(3) 0.053(4) -0.003(3) -0.030(4) 0.003(3)
C41 0.039(4) 0.026(3) 0.042(4) 0.015(3) -0.022(3) -0.011(3)
C42 0.038(4) 0.025(3) 0.027(3) -0.003(3) -0.010(3) -0.010(3)
C43 0.029(3) 0.033(4) 0.028(3) -0.002(3) -0.006(3) -0.012(3)
C44 0.035(3) 0.019(3) 0.028(3) -0.006(2) 0.002(3) -0.004(3)
C45 0.043(4) 0.019(3) 0.024(3) -0.004(2) -0.014(3) -0.004(3)
C46 0.035(3) 0.023(3) 0.026(3) -0.005(2) -0.015(3) -0.003(3)
C47 0.043(4) 0.040(4) 0.048(5) 0.009(3) -0.008(4) -0.015(4)
C48 0.094(7) 0.039(4) 0.022(3) -0.006(3) -0.006(4) -0.029(4)
N1 0.025(3) 0.024(3) 0.020(2) -0.006(2) -0.006(2) -0.006(2)
N2 0.050(4) 0.022(3) 0.030(3) 0.000(2) -0.004(3) -0.009(3)
C49 0.045(5) 0.046(5) 0.071(6) -0.006(4) -0.023(4) -0.012(4)
C50 0.059(5) 0.049(5) 0.043(4) 0.001(4) -0.018(4) -0.024(4)
C51 0.057(5) 0.030(4) 0.070(6) -0.008(4) -0.030(5) -0.004(4)
C52A 0.103(8) 0.118(8) 0.104(8) -0.036(7) -0.016(7) -0.032(7)
C53A 0.085(6) 0.106(7) 0.090(6) -0.018(5) -0.025(5) -0.033(5)
C54A 0.085(6) 0.107(7) 0.092(7) -0.015(6) -0.033(6) -0.034(6)
C55A 0.099(7) 0.107(7) 0.104(7) -0.016(6) -0.020(6) -0.034(6)
C56A 0.101(7) 0.096(7) 0.105(7) -0.027(6) -0.016(6) -0.040(6)
C57A 0.107(7) 0.107(7) 0.103(7) -0.019(6) -0.018(6) -0.020(6)
C58A 0.091(7) 0.103(7) 0.088(7) -0.018(6) -0.028(6) -0.026(6)

loop_
_atom_type_symbol
_atom_type_description
_atom_type_scat_dispersion_real
_atom_type_scat_dispersion_imag
_atom_type_scat_source
C C 0.0033 0.0016 'International Tables Vol C Tables 4.2.6.8 and 6.1.1.4'
H H 0.0000 0.0000 'International Tables Vol C Tables 4.2.6.8 and 6.1.1.4'
N N 0.0061 0.0033 'International Tables Vol C Tables 4.2.6.8 and 6.1.1.4'
Al Al 0.0645 0.0514 'International Tables Vol C Tables 4.2.6.8 and 6.1.1.4'
Si Si 0.0817 0.0704 'International Tables Vol C Tables 4.2.6.8 and 6.1.1.4'
Ir Ir -1.4442 7.9887 'International Tables Vol C Tables 4.2.6.8 and 6.1.1.4'

loop_
_geom_angle_atom_site_label_1
_geom_angle_atom_site_label_2
_geom_angle_atom_site_label_3
_geom_angle
_geom_angle_site_symmetry_1
_geom_angle_site_symmetry_3
C2 C1 Si1 111.2(4) . .
C2 C1 Al1 111.7(4) . .
Si1 C1 Al1 127.4(3) . .
C2 C1 Ir1 67.4(3) . .
Si1 C1 Ir1 131.3(3) . .
Al1 C1 Ir1 92.9(2) . .
C3 C2 C1 125.8(5) . .
C3 C2 Ir1 71.1(3) . .
C1 C2 Ir1 76.0(3) . .
C3 C2 H1 117.1 . .
C1 C2 H1 117.1 . .
Ir1 C2 H1 128.4 . .
C2 C3 C4 124.4(5) . .
C2 C3 Ir1 71.6(3) . .
C4 C3 Ir1 73.1(3) . .
C2 C3 H2 117.8 . .
C4 C3 H2 117.8 . .
Ir1 C3 H2 130.6 . .
C5 C4 C3 127.9(5) . .
C5 C4 Ir1 84.1(3) . .
C3 C4 Ir1 69.3(3) . .
C5 C4 H3 116.1 . .
C3 C4 H3 116.1 . .
Ir1 C4 H3 121.3 . .
C4 C5 Si2 112.5(4) . .
C4 C5 Al1 113.3(4) . .
Si2 C5 Al1 132.5(3) . .
C4 C5 Ir1 62.8(3) . .
Si2 C5 Ir1 125.3(3) . .
Al1 C5 Ir1 87.1(2) . .
C11 C6 C7 114.9(5) . .
C11 C6 Al1 119.8(5) . .
C7 C6 Al1 125.3(4) . .
C8 C7 C6 121.6(6) . .
C8 C7 C12 115.4(6) . .
C6 C7 C12 122.8(5) . .
C9 C8 C7 121.9(6) . .
C9 C8 H4 119.0 . .
C7 C8 H4 119.0 . .
C10 C9 C8 117.3(6) . .
C10 C9 C13 121.6(6) . .
C8 C9 C13 121.1(6) . .
C9 C10 C11 122.5(6) . .
C9 C10 H5 118.7 . .
C11 C10 H5 118.7 . .
C10 C11 C6 121.8(6) . .
C10 C11 C14 117.5(5) . .
C6 C11 C14 120.7(5) . .
C7 C12 H6 109.5 . .
C7 C12 H7 109.5 . .
H6 C12 H7 109.5 . .
C7 C12 H8 109.5 . .
H6 C12 H8 109.5 . .
H7 C12 H8 109.5 . .
C9 C13 H9 109.5 . .
C9 C13 H10 109.5 . .
H9 C13 H10 109.5 . .
C9 C13 H11 109.5 . .
H9 C13 H11 109.5 . .
H10 C13 H11 109.5 . .
C11 C14 H12 109.5 . .
C11 C14 H13 109.5 . .
H12 C14 H13 109.5 . .
C11 C14 H14 109.5 . .
H12 C14 H14 109.5 . .
H13 C14 H14 109.5 . .
C16 C15 H15 109.5 . .
C16 C15 H16 109.5 . .
H15 C15 H16 109.5 . .
C16 C15 H17 109.5 . .
H15 C15 H17 109.5 . .
H16 C15 H17 109.5 . .
C15 C16 C17 109.0(6) . .
C15 C16 Si1 118.6(5) . .
C17 C16 Si1 113.5(5) . .
C15 C16 H18 104.8 . .
C17 C16 H18 104.8 . .
Si1 C16 H18 104.8 . .
C16 C17 H19 109.5 . .
C16 C17 H20 109.5 . .
H19 C17 H20 109.5 . .
C16 C17 H21 109.5 . .
H19 C17 H21 109.5 . .
H20 C17 H21 109.5 . .
C19 C18 H22 109.5 . .
C19 C18 H23 109.5 . .
H22 C18 H23 109.5 . .
C19 C18 H24 109.5 . .
H22 C18 H24 109.5 . .
H23 C18 H24 109.5 . .
C20 C19 C18 108.8(5) . .
C20 C19 Si1 116.4(4) . .
C18 C19 Si1 113.0(4) . .
C20 C19 H25 105.9 . .
C18 C19 H25 105.9 . .
Si1 C19 H25 105.9 . .
C19 C20 H26 109.5 . .
C19 C20 H27 109.5 . .
H26 C20 H27 109.5 . .
C19 C20 H28 109.5 . .
H26 C20 H28 109.5 . .
H27 C20 H28 109.5 . .
C22 C21A H30 109.5 . .
C22 C21A H31 109.5 . .
H30 C21A H31 109.5 . .
C22 C21A H32 109.5 . .
H30 C21A H32 109.5 . .
H31 C21A H32 109.5 . .
C21A C22 C23A 110.9(7) . .
C23B C22 C24B 108.3(11) . .
C23B C22 Si1 124.8(9) . .
C21A C22 Si1 119.4(5) . .
C23A C22 Si1 114.3(5) . .
C24B C22 Si1 110.2(7) . .
C21A C22 H33 103.3 . .
C23A C22 H33 103.3 . .
Si1 C22 H33 103.3 . .
C23B C22 H34 103.8 . .
C24B C22 H34 103.8 . .
Si1 C22 H34 103.8 . .
C22 C23A H35 109.5 . .
C22 C23A H36 109.5 . .
H35 C23A H36 109.5 . .
C22 C23A H37 109.5 . .
H35 C23A H37 109.5 . .
H36 C23A H37 109.5 . .
C22 C23B H38 109.5 . .
C22 C23B H39 109.5 . .
H38 C23B H39 109.5 . .
C22 C23B H40 109.5 . .
H38 C23B H40 109.5 . .
H39 C23B H40 109.5 . .
C22 C24B H41 109.5 . .
C22 C24B H42 109.5 . .
H41 C24B H42 109.5 . .
C22 C24B H43 109.5 . .
H41 C24B H43 109.5 . .
H42 C24B H43 109.5 . .
C26 C25 H44 109.5 . .
C26 C25 H45 109.5 . .
H44 C25 H45 109.5 . .
C26 C25 H46 109.5 . .
H44 C25 H46 109.5 . .
H45 C25 H46 109.5 . .
C25 C26 C27 107.6(5) . .
C25 C26 Si2 115.6(5) . .
C27 C26 Si2 113.8(5) . .
C25 C26 H47 106.4 . .
C27 C26 H47 106.4 . .
Si2 C26 H47 106.4 . .
C26 C27 H48 109.5 . .
C26 C27 H49 109.5 . .
H48 C27 H49 109.5 . .
C26 C27 H50 109.5 . .
H48 C27 H50 109.5 . .
H49 C27 H50 109.5 . .
C29 C28 H51 109.5 . .
C29 C28 H52 109.5 . .
H51 C28 H52 109.5 . .
C29 C28 H53 109.5 . .
H51 C28 H53 109.5 . .
H52 C28 H53 109.5 . .
C28 C29 C30 109.2(6) . .
C28 C29 Si2 112.4(4) . .
C30 C29 Si2 117.1(5) . .
C28 C29 H54 105.8 . .
C30 C29 H54 105.8 . .
Si2 C29 H54 105.8 . .
C29 C30 H55 109.5 . .
C29 C30 H56 109.5 . .
H55 C30 H56 109.5 . .
C29 C30 H57 109.5 . .
H55 C30 H57 109.5 . .
H56 C30 H57 109.5 . .
C32 C31 H58 109.5 . .
C32 C31 H59 109.5 . .
H58 C31 H59 109.5 . .
C32 C31 H60 109.5 . .
H58 C31 H60 109.5 . .
H59 C31 H60 109.5 . .
C33 C32 C31 111.6(6) . .
C33 C32 Si2 114.2(5) . .
C31 C32 Si2 117.1(5) . .
C33 C32 H61 104.0 . .
C31 C32 H61 104.0 . .
Si2 C32 H61 104.0 . .
C32 C33 H62 109.5 . .
C32 C33 H63 109.5 . .
H62 C33 H63 109.5 . .
C32 C33 H64 109.5 . .
H62 C33 H64 109.5 . .
H63 C33 H64 109.5 . .
N1 Al1 C1 113.2(2) . .
N1 Al1 C5 104.3(2) . .
C1 Al1 C5 97.7(2) . .
N1 Al1 C6 103.5(2) . .
C1 Al1 C6 116.7(2) . .
C5 Al1 C6 121.3(2) . .
C1 Si1 C19 110.3(3) . .
C1 Si1 C22 108.2(3) . .
C19 Si1 C22 107.5(3) . .
C1 Si1 C16 116.7(3) . .
C19 Si1 C16 104.9(3) . .
C22 Si1 C16 108.9(3) . .
C5 Si2 C29 110.6(3) . .
C5 Si2 C26 112.1(3) . .
C29 Si2 C26 107.1(3) . .
C5 Si2 C32 114.3(3) . .
C29 Si2 C32 106.9(3) . .
C26 Si2 C32 105.4(3) . .
C35 Ir1 C34 40.3(2) . .
C35 Ir1 C39 88.6(2) . .
C34 Ir1 C39 79.4(2) . .
C35 Ir1 C38 80.0(3) . .
C34 Ir1 C38 96.9(2) . .
C39 Ir1 C38 38.8(3) . .
C35 Ir1 C3 136.4(2) . .
C34 Ir1 C3 172.0(2) . .
C39 Ir1 C3 108.4(2) . .
C38 Ir1 C3 88.9(2) . .
C35 Ir1 C2 107.3(2) . .
C34 Ir1 C2 134.9(2) . .
C39 Ir1 C2 141.2(2) . .
C38 Ir1 C2 108.0(2) . .
C3 Ir1 C2 37.3(2) . .
C35 Ir1 C4 173.3(2) . .
C34 Ir1 C4 146.2(2) . .
C39 Ir1 C4 91.5(2) . .
C38 Ir1 C4 96.0(2) . .
C3 Ir1 C4 37.6(2) . .
C2 Ir1 C4 68.7(2) . .
C35 Ir1 C1 96.0(2) . .
C34 Ir1 C1 104.4(2) . .
C39 Ir1 C1 175.4(2) . .
C38 Ir1 C1 141.6(2) . .
C3 Ir1 C1 67.8(2) . .
C2 Ir1 C1 36.52(19) . .
C4 Ir1 C1 83.8(2) . .
C35 Ir1 C5 153.1(2) . .
C34 Ir1 C5 116.2(2) . .
C39 Ir1 C5 100.3(2) . .
C38 Ir1 C5 122.3(2) . .
C3 Ir1 C5 64.5(2) . .
C2 Ir1 C5 81.4(2) . .
C4 Ir1 C5 33.17(19) . .
C1 Ir1 C5 75.74(18) . .
C35 C34 C41 122.2(6) . .
C35 C34 Ir1 69.0(3) . .
C41 C34 Ir1 114.9(4) . .
C35 C34 H65 114(3) . .
C41 C34 H65 110(3) . .
Ir1 C34 H65 122(3) . .
C34 C35 C36 122.1(5) . .
C34 C35 Ir1 70.7(3) . .
C36 C35 Ir1 116.2(4) . .
C34 C35 H66 114(4) . .
C36 C35 H66 115(3) . .
Ir1 C35 H66 110(3) . .
C35 C36 C37 110.9(5) . .
C35 C36 H67 109.5 . .
C37 C36 H67 109.5 . .
C35 C36 H68 109.5 . .
C37 C36 H68 109.5 . .
H67 C36 H68 108.0 . .
C38 C37 C36 112.7(5) . .
C38 C37 H69 109.1 . .
C36 C37 H69 109.1 . .
C38 C37 H70 109.1 . .
C36 C37 H70 109.1 . .
H69 C37 H70 107.8 . .
C39 C38 C37 123.9(6) . .
C39 C38 Ir1 70.5(4) . .
C37 C38 Ir1 111.9(4) . .
C39 C38 H71 115(3) . .
C37 C38 H71 118(3) . .
Ir1 C38 H71 104(3) . .
C38 C39 C40 122.0(6) . .
C38 C39 Ir1 70.7(3) . .
C40 C39 Ir1 115.2(4) . .
C38 C39 H72 119(4) . .
C40 C39 H72 113(4) . .
Ir1 C39 H72 109(4) . .
C39 C40 C41 111.9(5) . .
C39 C40 H73 109.2 . .
C41 C40 H73 109.2 . .
C39 C40 H74 109.2 . .
C41 C40 H74 109.2 . .
H73 C40 H74 107.9 . .
C34 C41 C40 112.2(5) . .
C34 C41 H75 109.2 . .
C40 C41 H75 109.2 . .
C34 C41 H76 109.2 . .
C40 C41 H76 109.2 . .
H75 C41 H76 107.9 . .
N1 C42 C43 124.5(6) . .
N1 C42 H77 117.8 . .
C43 C42 H77 117.8 . .
C42 C43 C44 119.8(6) . .
C42 C43 H78 120.1 . .
C44 C43 H78 120.1 . .
N2 C44 C45 122.8(6) . .
N2 C44 C43 121.3(6) . .
C45 C44 C43 115.8(6) . .
C46 C45 C44 119.8(6) . .
C46 C45 H79 120.1 . .
C44 C45 H79 120.1 . .
N1 C46 C45 124.2(6) . .
N1 C46 H80 117.9 . .
C45 C46 H80 117.9 . .
N2 C47 H81 109.5 . .
N2 C47 H82 109.5 . .
H81 C47 H82 109.5 . .
N2 C47 H83 109.5 . .
H81 C47 H83 109.5 . .
H82 C47 H83 109.5 . .
N2 C48 H84 109.5 . .
N2 C48 H85 109.5 . .
H84 C48 H85 109.5 . .
N2 C48 H86 109.5 . .
H84 C48 H86 109.5 . .
H85 C48 H86 109.5 . .
C46 N1 C42 115.8(5) . .
C46 N1 Al1 123.2(4) . .
C42 N1 Al1 120.8(4) . .
C44 N2 C48 121.0(6) . .
C44 N2 C47 120.3(6) . .
C48 N2 C47 118.7(6) . .
C51 C49 C50 119.7(8) 2_656 .
C51 C49 H87 120.1 2_656 .
C50 C49 H87 120.1 . .
C51 C50 C49 119.7(8) . .
C51 C50 H88 120.2 . .
C49 C50 H88 120.2 . .
C50 C51 C49 120.6(7) . 2_656
C50 C51 H89 119.7 . .
C49 C51 H89 119.7 2_656 .
C53A C52A H90 109.5 . .
C53A C52A H91 109.5 . .
H90 C52A H91 109.5 . .
C53A C52A H92 109.5 . .
H90 C52A H92 109.5 . .
H91 C52A H92 109.5 . .
C54A C53A C58A 120.0 . .
C54A C53A C52A 118.3(6) . .
C58A C53A C52A 119.9(6) . .
C55A C54A C53A 120.0 . .
C55A C54A H93 120.0 . .
C53A C54A H93 120.0 . .
C54A C55A C56A 120.0 . .
C54A C55A H94 120.0 . .
C56A C55A H94 120.0 . .
C55A C56A C57A 120.0 . .
C55A C56A H95 120.0 . .
C57A C56A H95 120.0 . .
C58A C57A C56A 120.0 . .
C58A C57A H96 120.0 . .
C56A C57A H96 120.0 . .
C57A C58A C53A 120.0 . .
C57A C58A H97 120.0 . .
C53A C58A H97 120.0 . .

loop_
_geom_bond_atom_site_label_1
_geom_bond_atom_site_label_2
_geom_bond_distance
_geom_bond_site_symmetry_2
C1 C2 1.437(8) .
C1 Si1 1.895(5) .
C1 Al1 1.995(6) .
C1 Ir1 2.344(5) .
C2 C3 1.425(8) .
C2 Ir1 2.230(5) .
C2 H1 0.9500 .
C3 C4 1.449(8) .
C3 Ir1 2.224(5) .
C3 H2 0.9500 .
C4 C5 1.399(8) .
C4 Ir1 2.274(5) .
C4 H3 0.9500 .
C5 Si2 1.898(6) .
C5 Al1 1.995(6) .
C5 Ir1 2.544(6) .
C6 C11 1.423(8) .
C6 C7 1.430(9) .
C6 Al1 2.042(6) .
C7 C8 1.398(8) .
C7 C12 1.531(8) .
C8 C9 1.391(9) .
C8 H4 0.9500 .
C9 C10 1.375(9) .
C9 C13 1.509(9) .
C10 C11 1.393(8) .
C10 H5 0.9500 .
C11 C14 1.513(8) .
C12 H6 0.9800 .
C12 H7 0.9800 .
C12 H8 0.9800 .
C13 H9 0.9800 .
C13 H10 0.9800 .
C13 H11 0.9800 .
C14 H12 0.9800 .
C14 H13 0.9800 .
C14 H14 0.9800 .
C15 C16 1.540(9) .
C15 H15 0.9800 .
C15 H16 0.9800 .
C15 H17 0.9800 .
C16 C17 1.544(8) .
C16 Si1 1.923(7) .
C16 H18 1.0000 .
C17 H19 0.9800 .
C17 H20 0.9800 .
C17 H21 0.9800 .
C18 C19 1.539(8) .
C18 H22 0.9800 .
C18 H23 0.9800 .
C18 H24 0.9800 .
C19 C20 1.537(8) .
C19 Si1 1.911(6) .
C19 H25 1.0000 .
C20 H26 0.9800 .
C20 H27 0.9800 .
C20 H28 0.9800 .
C21A C22 1.475(11) .
C21A H30 0.9800 .
C21A H31 0.9800 .
C21A H32 0.9800 .
C22 C23B 1.392(17) .
C22 C23A 1.520(12) .
C22 C24B 1.655(16) .
C22 Si1 1.919(6) .
C22 H33 1.0000 .
C22 H34 1.0000 .
C23A H35 0.9800 .
C23A H36 0.9800 .
C23A H37 0.9800 .
C23B H38 0.9800 .
C23B H39 0.9800 .
C23B H40 0.9800 .
C24B H41 0.9800 .
C24B H42 0.9800 .
C24B H43 0.9800 .
C25 C26 1.541(9) .
C25 H44 0.9800 .
C25 H45 0.9800 .
C25 H46 0.9800 .
C26 C27 1.558(8) .
C26 Si2 1.915(7) .
C26 H47 1.0000 .
C27 H48 0.9800 .
C27 H49 0.9800 .
C27 H50 0.9800 .
C28 C29 1.518(8) .
C28 H51 0.9800 .
C28 H52 0.9800 .
C28 H53 0.9800 .
C29 C30 1.536(8) .
C29 Si2 1.900(6) .
C29 H54 1.0000 .
C30 H55 0.9800 .
C30 H56 0.9800 .
C30 H57 0.9800 .
C31 C32 1.541(10) .
C31 H58 0.9800 .
C31 H59 0.9800 .
C31 H60 0.9800 .
C32 C33 1.538(9) .
C32 Si2 1.919(7) .
C32 H61 1.0000 .
C33 H62 0.9800 .
C33 H63 0.9800 .
C33 H64 0.9800 .
Al1 N1 1.991(5) .
Ir1 C35 2.106(6) .
Ir1 C34 2.128(5) .
Ir1 C39 2.154(6) .
Ir1 C38 2.156(6) .
C34 C35 1.457(9) .
C34 C41 1.503(8) .
C34 H65 1.08(5) .
C35 C36 1.519(9) .
C35 H66 0.88(5) .
C36 C37 1.535(8) .
C36 H67 0.9900 .
C36 H68 0.9900 .
C37 C38 1.497(9) .
C37 H69 0.9900 .
C37 H70 0.9900 .
C38 C39 1.432(10) .
C38 H71 1.01(5) .
C39 C40 1.525(9) .
C39 H72 1.00(7) .
C40 C41 1.528(10) .
C40 H73 0.9900 .
C40 H74 0.9900 .
C41 H75 0.9900 .
C41 H76 0.9900 .
C42 N1 1.359(8) .
C42 C43 1.360(8) .
C42 H77 0.9500 .
C43 C44 1.422(9) .
C43 H78 0.9500 .
C44 N2 1.353(8) .
C44 C45 1.406(9) .
C45 C46 1.382(8) .
C45 H79 0.9500 .
C46 N1 1.343(7) .
C46 H80 0.9500 .
C47 N2 1.479(9) .
C47 H81 0.9800 .
C47 H82 0.9800 .
C47 H83 0.9800 .
C48 N2 1.462(9) .
C48 H84 0.9800 .
C48 H85 0.9800 .
C48 H86 0.9800 .
C49 C51 1.379(11) 2_656
C49 C50 1.397(10) .
C49 H87 0.9500 .
C50 C51 1.358(11) .
C50 H88 0.9500 .
C51 C49 1.379(11) 2_656
C51 H89 0.9500 .
C52A C53A 1.550(9) .
C52A H90 0.9800 .
C52A H91 0.9800 .
C52A H92 0.9800 .
C53A C54A 1.3900 .
C53A C58A 1.3900 .
C54A C55A 1.3900 .
C54A H93 0.9500 .
C55A C56A 1.3900 .
C55A H94 0.9500 .
C56A C57A 1.3900 .
C56A H95 0.9500 .
C57A C58A 1.3900 .
C57A H96 0.9500 .
C58A H97 0.9500 .

loop_
_geom_torsion_atom_site_label_1
_geom_torsion_atom_site_label_2
_geom_torsion_atom_site_label_3
_geom_torsion_atom_site_label_4
_geom_torsion
_geom_torsion_site_symmetry_1
_geom_torsion_site_symmetry_4
Si1 C1 C2 C3 -179.0(5) . .
Al1 C1 C2 C3 -30.2(7) . .
Ir1 C1 C2 C3 53.8(5) . .
Si1 C1 C2 Ir1 127.3(3) . .
Al1 C1 C2 Ir1 -83.9(3) . .
C1 C2 C3 C4 -2.6(9) . .
Ir1 C2 C3 C4 53.2(5) . .
C1 C2 C3 Ir1 -55.8(5) . .
C2 C3 C4 C5 11.7(9) . .
Ir1 C3 C4 C5 64.3(6) . .
C2 C3 C4 Ir1 -52.6(5) . .
C3 C4 C5 Si2 -177.3(5) . .
Ir1 C4 C5 Si2 -119.3(3) . .
C3 C4 C5 Al1 15.6(8) . .
Ir1 C4 C5 Al1 73.6(3) . .
C3 C4 C5 Ir1 -58.0(5) . .
C11 C6 C7 C8 2.3(9) . .
Al1 C6 C7 C8 -179.0(5) . .
C11 C6 C7 C12 -172.4(6) . .
Al1 C6 C7 C12 6.3(9) . .
C6 C7 C8 C9 -1.3(11) . .
C12 C7 C8 C9 173.7(7) . .
C7 C8 C9 C10 -1.4(11) . .
C7 C8 C9 C13 -178.1(7) . .
C8 C9 C10 C11 3.1(10) . .
C13 C9 C10 C11 179.7(6) . .
C9 C10 C11 C6 -2.0(10) . .
C9 C10 C11 C14 -179.0(6) . .
C7 C6 C11 C10 -0.7(9) . .
Al1 C6 C11 C10 -179.5(5) . .
C7 C6 C11 C14 176.2(6) . .
Al1 C6 C11 C14 -2.6(8) . .
C2 C1 Si1 C19 -172.8(4) . .
Al1 C1 Si1 C19 44.5(4) . .
Ir1 C1 Si1 C19 -94.7(4) . .
C2 C1 Si1 C22 69.9(5) . .
Al1 C1 Si1 C22 -72.8(4) . .
Ir1 C1 Si1 C22 148.0(3) . .
C2 C1 Si1 C16 -53.3(5) . .
Al1 C1 Si1 C16 164.0(3) . .
Ir1 C1 Si1 C16 24.8(5) . .
C4 C5 Si2 C29 104.9(5) . .
Al1 C5 Si2 C29 -91.3(5) . .
Ir1 C5 Si2 C29 33.2(4) . .
C4 C5 Si2 C26 -135.8(4) . .
Al1 C5 Si2 C26 28.1(5) . .
Ir1 C5 Si2 C26 152.6(3) . .
C4 C5 Si2 C32 -15.9(5) . .
Al1 C5 Si2 C32 147.9(4) . .
Ir1 C5 Si2 C32 -87.6(4) . .
C41 C34 C35 C36 -2.5(9) . .
Ir1 C34 C35 C36 -109.4(5) . .
C41 C34 C35 Ir1 106.9(6) . .
C34 C35 C36 C37 94.7(7) . .
Ir1 C35 C36 C37 12.0(7) . .
C35 C36 C37 C38 -28.3(8) . .
C36 C37 C38 C39 -48.9(8) . .
C36 C37 C38 Ir1 31.7(7) . .
C37 C38 C39 C40 -4.4(10) . .
Ir1 C38 C39 C40 -108.2(6) . .
C37 C38 C39 Ir1 103.9(6) . .
C38 C39 C40 C41 94.4(7) . .
Ir1 C39 C40 C41 12.2(7) . .
C35 C34 C41 C40 -52.2(8) . .
Ir1 C34 C41 C40 27.8(7) . .
C39 C40 C41 C34 -25.3(8) . .
N1 C42 C43 C44 1.0(10) . .
C42 C43 C44 N2 -179.5(6) . .
C42 C43 C44 C45 1.0(9) . .
N2 C44 C45 C46 177.9(6) . .
C43 C44 C45 C46 -2.7(9) . .
C44 C45 C46 N1 2.6(9) . .
C45 C46 N1 C42 -0.5(9) . .
C45 C46 N1 Al1 -175.7(5) . .
C43 C42 N1 C46 -1.3(9) . .
C43 C42 N1 Al1 174.0(5) . .
C45 C44 N2 C48 3.6(10) . .
C43 C44 N2 C48 -175.8(6) . .
C45 C44 N2 C47 -178.5(6) . .
C43 C44 N2 C47 2.1(9) . .
C51 C49 C50 C51 -0.2(14) 2_656 .
C49 C50 C51 C49 0.2(14) . 2_656
C58A C53A C54A C55A 0.0 . .
C52A C53A C54A C55A -165(2) . .
C53A C54A C55A C56A 0.0 . .
C54A C55A C56A C57A 0.0 . .
C55A C56A C57A C58A 0.0 . .
C56A C57A C58A C53A 0.0 . .
C54A C53A C58A C57A 0.0 . .
C52A C53A C58A C57A 164(2) . .
